data_1511948
loop_
_publ_author_name
'Xiao, Zuo'
'Matsuo, Yutaka'
'Maruyama, Masashi'
'Nakamura, Eiichi'

_publ_section_title
;
 Regioselective [2 + 2] Cycloaddition of a Fullerene Dimer with an Alkyne
 Triggered by Thermolysis of an Interfullerene C--C Bond
;
_journal_issue 9
_journal_name_full 'Organic Letters'
_journal_page_first 2176
_journal_paper_doi 10.1021/ol400713t
_journal_volume 15
_journal_year 2013
_chemical_formula_moiety 'C149 H52 O2 Si2'
_chemical_formula_sum 'C151.5 H52 O2 S5 Si2'
_chemical_formula_weight 2120.53
_chemical_name_systematic
;
 C60(CH2SiMe2Hex)2(PhCCCO2Et)
;
_space_group_IT_number 2
_symmetry_cell_setting triclinic
_symmetry_space_group_name_Hall '-P 1'
_symmetry_space_group_name_H-M 'P -1'
_atom_sites_solution_hydrogens geom
_atom_sites_solution_primary direct
_atom_sites_solution_secondary difmap
_audit_creation_date 2010-10-04T11:56:27-00:00
_audit_creation_method 'WinGX routine CIF_UPDATE'
_cell_angle_alpha 108.23
_cell_angle_beta 94.9
_cell_angle_gamma 91.61
_cell_formula_units_Z 2
_cell_length_a 9.962
_cell_length_b 18.792
_cell_length_c 25.713
_cell_measurement_reflns_used 0
_cell_measurement_temperature 123(2)
_cell_measurement_theta_max 0
_cell_measurement_theta_min 0
_cell_volume 4547.664
_computing_molecular_graphics 'Ortep-3 for Windows (Farrugia, 1997)'
_computing_publication_material 'WinGX publication routines (Farrugia, 1999)'
_computing_structure_refinement 'SHELXL-97 (Sheldrick, 2008)'
_diffrn_ambient_temperature 123(2)
_diffrn_measured_fraction_theta_full 0.979
_diffrn_measured_fraction_theta_max 0.979
_diffrn_radiation_monochromator graphite
_diffrn_radiation_type MoK\a
_diffrn_radiation_wavelength 0.71073
_diffrn_reflns_av_R_equivalents 0.1208
_diffrn_reflns_av_unetI/netI 0.1733
_diffrn_reflns_limit_h_max 11
_diffrn_reflns_limit_h_min -11
_diffrn_reflns_limit_k_max 22
_diffrn_reflns_limit_k_min -22
_diffrn_reflns_limit_l_max 30
_diffrn_reflns_limit_l_min -30
_diffrn_reflns_number 52937
_diffrn_reflns_theta_full 25.35
_diffrn_reflns_theta_max 25.35
_diffrn_reflns_theta_min 1.62
_exptl_absorpt_coefficient_mu 0.226
_exptl_absorpt_correction_type none
_exptl_crystal_colour brown
_exptl_crystal_density_diffrn 1.557
_exptl_crystal_density_method 'not measured'
_exptl_crystal_description prism
_exptl_crystal_F_000 2182
_exptl_crystal_size_max 0.1
_exptl_crystal_size_mid 0.1
_exptl_crystal_size_min 0.05
_refine_diff_density_max 0.615
_refine_diff_density_min -0.835
_refine_diff_density_rms 0.095
_refine_ls_extinction_coef 0.0048(8)
_refine_ls_extinction_method SHELXL
_refine_ls_goodness_of_fit_ref 0.977
_refine_ls_hydrogen_treatment constr
_refine_ls_matrix_type full
_refine_ls_number_parameters 1398
_refine_ls_number_reflns 16275
_refine_ls_number_restraints 0
_refine_ls_restrained_S_all 0.977
_refine_ls_R_factor_all 0.1829
_refine_ls_R_factor_gt 0.0999
_refine_ls_shift/su_max 0.001
_refine_ls_shift/su_mean 0.001
_refine_ls_structure_factor_coef Fsqd
_refine_ls_weighting_details 'calc w=1/[\s^2^(Fo^2^)+(0.1636P)^2^+0.0000P] where P=(Fo^2^+2Fc^2^)/3'
_refine_ls_weighting_scheme calc
_refine_ls_wR_factor_ref 0.3182
_reflns_number_gt 6502
_reflns_number_total 16275
_reflns_threshold_expression >2\s(I)
_cod_data_source_file ol400713t_si_002.cif
_cod_data_source_block compound4
_cod_original_cell_volume 4547.7
_cod_original_formula_sum 'C151.50 H52 O2 S5 Si2'
_cod_database_code 1511948

loop_
_symmetry_equiv_pos_as_xyz
'x, y, z'
'-x, -y, -z'

loop_
_atom_site_label
_atom_site_fract_x
_atom_site_fract_y
_atom_site_fract_z
_atom_site_U_iso_or_equiv
_atom_site_adp_type
_atom_site_calc_flag
_atom_site_refinement_flags
_atom_site_occupancy
_atom_site_disorder_assembly
_atom_site_disorder_group
_atom_site_type_symbol
C1 0.4904(5) -0.0463(3) 0.7963(2) 0.0451(14) Uani d . 1 A 1 C
C2 0.5334(6) -0.1137(3) 0.7519(2) 0.0447(13) Uani d . 1 A 1 C
C3 0.4498(5) -0.1672(3) 0.7148(2) 0.0406(13) Uani d . 1 A 1 C
C4 0.2998(6) -0.1693(3) 0.7137(2) 0.0459(14) Uani d . 1 A 1 C
C5 0.2612(6) -0.1206(3) 0.7711(2) 0.0489(14) Uani d . 1 A 1 C
C6 0.3476(6) -0.0657(3) 0.8079(2) 0.0457(14) Uani d . 1 A 1 C
C7 0.3417(5) -0.0514(3) 0.8661(2) 0.0440(13) Uani d . 1 A 1 C
C8 0.4806(6) -0.0348(3) 0.8923(2) 0.0476(14) Uani d . 1 A 1 C
C9 0.5713(6) -0.0412(3) 0.8511(2) 0.0482(14) Uani d . 1 A 1 C
C10 0.6932(6) -0.0713(3) 0.8553(2) 0.0461(14) Uani d . 1 A 1 C
C11 0.7464(5) -0.1225(3) 0.8075(2) 0.0479(14) Uani d . 1 A 1 C
C12 0.6677(6) -0.1434(3) 0.7579(2) 0.0477(14) Uani d . 1 A 1 C
C13 0.6612(6) -0.2193(3) 0.7214(2) 0.0464(14) Uani d . 1 A 1 C
C14 0.5271(6) -0.2342(3) 0.6860(2) 0.0480(14) Uani d . 1 A 1 C
C15 0.4531(6) -0.3134(3) 0.6767(2) 0.0491(14) Uani d . 1 A 1 C
C16 0.3161(6) -0.3117(3) 0.6972(2) 0.0479(14) Uani d . 1 A 1 C
C17 0.2467(6) -0.2468(3) 0.7149(2) 0.0481(14) Uani d . 1 A 1 C
C18 0.1604(5) -0.2399(3) 0.7577(2) 0.0490(14) Uani d . 1 A 1 C
C19 0.1700(5) -0.1625(3) 0.7926(2) 0.0436(13) Uani d . 1 A 1 C
C20 0.1606(5) -0.1465(3) 0.8487(2) 0.0475(14) Uani d . 1 A 1 C
C21 0.2516(6) -0.0889(3) 0.8871(2) 0.0495(14) Uani d . 1 A 1 C
C22 0.2893(6) -0.1123(3) 0.9339(2) 0.0506(15) Uani d . 1 A 1 C
C23 0.4208(6) -0.0965(3) 0.9595(2) 0.0503(15) Uani d . 1 A 1 C
C24 0.5188(6) -0.0567(3) 0.9393(2) 0.0493(15) Uani d . 1 A 1 C
C25 0.6467(6) -0.0878(3) 0.9437(2) 0.0515(15) Uani d . 1 A 1 C
C26 0.7338(6) -0.0950(3) 0.9017(2) 0.0501(15) Uani d . 1 A 1 C
C27 0.8074(5) -0.1614(3) 0.8836(2) 0.0490(14) Uani d . 1 A 1 C
C28 0.8149(5) -0.1795(3) 0.8242(2) 0.0505(15) Uani d . 1 A 1 C
C29 0.8046(5) -0.2532(3) 0.7902(2) 0.0485(14) Uani d . 1 A 1 C
C30 0.7251(6) -0.2731(3) 0.7378(2) 0.0509(15) Uani d . 1 A 1 C
C31 0.6565(6) -0.3482(3) 0.7296(2) 0.0544(15) Uani d . 1 A 1 C
C32 0.5253(6) -0.3644(3) 0.7043(2) 0.0533(15) Uani d . 1 A 1 C
C33 0.4282(6) -0.4020(3) 0.7255(2) 0.0515(15) Uani d . 1 A 1 C
C34 0.2997(6) -0.3701(3) 0.7207(2) 0.0537(15) Uani d . 1 A 1 C
C35 0.2115(6) -0.3647(3) 0.7619(2) 0.0507(15) Uani d . 1 A 1 C
C36 0.1410(5) -0.2974(3) 0.7798(2) 0.0494(14) Uani d . 1 A 1 C
C37 0.1324(5) -0.2797(3) 0.8393(2) 0.0536(15) Uani d . 1 A 1 C
C38 0.1430(5) -0.2055(3) 0.8723(2) 0.0516(15) Uani d . 1 A 1 C
C39 0.2241(6) -0.1849(3) 0.9251(2) 0.0557(16) Uani d . 1 A 1 C
C40 0.2908(6) -0.2398(3) 0.9422(2) 0.0535(15) Uani d . 1 A 1 C
C41 0.4259(6) -0.2229(3) 0.9682(2) 0.0545(15) Uani d . 1 A 1 C
C42 0.4898(6) -0.1528(3) 0.9767(2) 0.0523(15) Uani d . 1 A 1 C
C43 0.6303(6) -0.1476(3) 0.9671(2) 0.0510(15) Uani d . 1 A 1 C
C44 0.6999(6) -0.2119(3) 0.9482(2) 0.0536(15) Uani d . 1 A 1 C
C45 0.7919(6) -0.2196(3) 0.9062(2) 0.0532(15) Uani d . 1 A 1 C
C46 0.7808(6) -0.2970(3) 0.8710(2) 0.0500(14) Uani d . 1 A 1 C
C47 0.7855(6) -0.3132(3) 0.8143(2) 0.0530(15) Uani d . 1 A 1 C
C48 0.6939(6) -0.3701(3) 0.7772(2) 0.0504(15) Uani d . 1 A 1 C
C49 0.6034(7) -0.4108(3) 0.7966(3) 0.0578(16) Uani d . 1 A 1 C
C50 0.4658(6) -0.4271(3) 0.7710(2) 0.0525(15) Uani d . 1 A 1 C
C51 0.3774(7) -0.4194(3) 0.8128(2) 0.0540(16) Uani d . 1 A 1 C
C52 0.2511(6) -0.3897(3) 0.8083(2) 0.0508(15) Uani d . 1 A 1 C
C53 0.2030(6) -0.3374(3) 0.8568(3) 0.0542(15) Uani d . 1 A 1 C
C54 0.2800(6) -0.3168(3) 0.9074(2) 0.0541(15) Uani d . 1 A 1 C
C55 0.4087(6) -0.3482(3) 0.9118(2) 0.0512(15) Uani d . 1 A 1 C
C56 0.4992(6) -0.2902(3) 0.9495(2) 0.0535(15) Uani d . 1 A 1 C
C57 0.6353(6) -0.2845(3) 0.9398(2) 0.0528(15) Uani d . 1 A 1 C
C58 0.6840(6) -0.3368(3) 0.8919(2) 0.0526(15) Uani d . 1 A 1 C
C59 0.5971(6) -0.3927(3) 0.8556(2) 0.0525(15) Uani d . 1 A 1 C
C60 0.4570(6) -0.3980(3) 0.8657(3) 0.0517(15) Uani d . 1 A 1 C
C61 0.2333(5) -0.1499(3) 0.6634(2) 0.0516(15) Uani d . 1 A 1 C
H61A 0.2627 -0.1863 0.6311 0.062 Uiso calc R 1 A 1 H
H61B 0.2747 -0.1017 0.6652 0.062 Uiso calc R 1 A 1 H
C62 -0.0439(6) -0.2379(3) 0.6329(3) 0.0645(17) Uani d . 1 A 1 C
H62A -0.0382 -0.2507 0.6667 0.077 Uiso calc R 1 A 1 H
H62B -0.1385 -0.2327 0.623 0.077 Uiso calc R 1 A 1 H
C63 0.0028(7) -0.3029(4) 0.5886(2) 0.0715(19) Uani d . 1 A 1 C
H63A 0.0981 -0.3077 0.5973 0.086 Uiso calc R 1 A 1 H
H63B -0.0074 -0.292 0.554 0.086 Uiso calc R 1 A 1 H
C64 -0.0724(7) -0.3775(4) 0.5809(3) 0.086(2) Uani d . 1 A 1 C
H64A -0.1681 -0.3718 0.5741 0.103 Uiso calc R 1 A 1 H
H64B -0.0448 -0.4143 0.5484 0.103 Uiso calc R 1 A 1 H
C65 -0.0513(8) -0.4070(4) 0.6276(3) 0.090(2) Uani d . 1 A 1 C
H65A -0.0809 -0.3707 0.6599 0.108 Uiso calc R 1 A 1 H
H65B 0.0447 -0.4114 0.635 0.108 Uiso calc R 1 A 1 H
C66 -0.1232(9) -0.4823(5) 0.6199(4) 0.124(3) Uani d . 1 A 1 C
H66A -0.0948 -0.5189 0.5874 0.148 Uiso calc R 1 A 1 H
H66B -0.2196 -0.478 0.6133 0.148 Uiso calc R 1 A 1 H
C67 -0.0958(12) -0.5119(5) 0.6703(4) 0.166(5) Uani d . 1 A 1 C
H67A -0.1432 -0.5598 0.6626 0.248 Uiso calc R 1 A 1 H
H67B -0.1267 -0.477 0.7024 0.248 Uiso calc R 1 A 1 H
H67C -0.0008 -0.517 0.6768 0.248 Uiso calc R 1 A 1 H
C68 0.0379(6) -0.1142(4) 0.5858(3) 0.076(2) Uani d . 1 A 1 C
H68A 0.0754 -0.1513 0.5567 0.114 Uiso calc R 1 A 1 H
H68B 0.0882 -0.067 0.5938 0.114 Uiso calc R 1 A 1 H
H68C -0.0546 -0.1087 0.5745 0.114 Uiso calc R 1 A 1 H
C69 -0.0258(6) -0.0739(3) 0.7042(2) 0.0663(18) Uani d . 1 A 1 C
H69A -0.0204 -0.09 0.7363 0.099 Uiso calc R 1 A 1 H
H69B -0.1186 -0.0687 0.6932 0.099 Uiso calc R 1 A 1 H
H69C 0.0237 -0.0264 0.7127 0.099 Uiso calc R 1 A 1 H
C70 0.4667(6) -0.3272(3) 0.6158(2) 0.0541(15) Uani d . 1 A 1 C
C71 0.5272(6) -0.2607(3) 0.6219(2) 0.0524(15) Uani d . 1 A 1 C
C72 0.4176(7) -0.3945(3) 0.5693(3) 0.0592(16) Uani d . 1 A 1 C
C73 0.2968(7) -0.5123(4) 0.5482(3) 0.082(2) Uani d . 1 A 1 C
H73A 0.3612 -0.5336 0.5221 0.098 Uiso calc R 1 A 1 H
H73B 0.2162 -0.5026 0.5281 0.098 Uiso calc R 1 A 1 H
C74 0.2630(9) -0.5652(4) 0.5784(3) 0.118(3) Uani d . 1 A 1 C
H74A 0.2239 -0.6115 0.5528 0.177 Uiso calc R 1 A 1 H
H74B 0.1996 -0.5435 0.6042 0.177 Uiso calc R 1 A 1 H
H74C 0.3436 -0.5748 0.5978 0.177 Uiso calc R 1 A 1 H
C75 0.5826(6) -0.2209(3) 0.5866(2) 0.0552(15) Uani d . 1 A 1 C
C76 0.6125(6) -0.2607(4) 0.5333(2) 0.0627(17) Uani d . 1 A 1 C
H76 0.5936 -0.3123 0.5194 0.075 Uiso calc R 1 A 1 H
C77 0.6697(6) -0.2235(4) 0.5018(3) 0.0636(17) Uani d . 1 A 1 C
H77 0.6907 -0.2504 0.4667 0.076 Uiso calc R 1 A 1 H
C78 0.6962(7) -0.1477(4) 0.5211(3) 0.0716(19) Uani d . 1 A 1 C
H78 0.7329 -0.1228 0.4991 0.086 Uiso calc R 1 A 1 H
C79 0.6673(7) -0.1077(4) 0.5746(3) 0.076(2) Uani d . 1 A 1 C
H79 0.686 -0.0561 0.5882 0.091 Uiso calc R 1 A 1 H
C80 0.6122(6) -0.1439(3) 0.6068(3) 0.0625(17) Uani d . 1 A 1 C
H80 0.5944 -0.117 0.6423 0.075 Uiso calc R 1 A 1 H
C101 0.5021(5) 0.0319(3) 0.7841(2) 0.0468(14) Uani d . 1 A 1 C
C102 0.4584(6) 0.0960(3) 0.8314(2) 0.0474(14) Uani d . 1 A 1 C
C103 0.5435(6) 0.1492(3) 0.8676(2) 0.0464(14) Uani d . 1 A 1 C
C104 0.6965(6) 0.1517(3) 0.8677(2) 0.0476(14) Uani d . 1 A 1 C
C105 0.7279(5) 0.1071(3) 0.8092(2) 0.0489(14) Uani d . 1 A 1 C
C106 0.6412(6) 0.0527(3) 0.7721(2) 0.0475(14) Uani d . 1 A 1 C
C107 0.4077(6) 0.0313(3) 0.7332(2) 0.0525(15) Uani d . 1 A 1 C
C108 0.3238(6) 0.1218(4) 0.8224(3) 0.0597(17) Uani d . 1 A 1 C
C109 0.4834(6) 0.2207(3) 0.8912(2) 0.0499(14) Uani d . 1 A 1 C
C110 0.7357(7) 0.2330(4) 0.8723(3) 0.075(2) Uani d . 1 A 1 C
C111 0.8171(5) 0.1455(3) 0.7846(2) 0.0487(14) Uani d . 1 A 1 C
C112 0.6544(7) 0.0447(3) 0.7156(3) 0.0630(17) Uani d . 1 A 1 C
C113 0.8243(12) 0.1372(7) 0.7293(5) 0.046(3) Uiso d P 0.5 A 1 C
C114 0.7276(11) 0.0803(6) 0.6929(4) 0.037(2) Uiso d P 0.5 A 1 C
C115 0.4993(17) 0.0247(8) 0.6881(6) 0.051(4) Uiso d P 0.5 A 1 C
C116 0.2930(11) 0.0599(6) 0.7299(5) 0.035(3) Uiso d P 0.5 A 1 C
C117 0.2445(11) 0.1118(6) 0.7811(5) 0.039(3) Uiso d P 0.5 A 1 C
C118 0.3429(12) 0.2081(7) 0.8670(5) 0.037(3) Uiso d P 0.5 A 1 C
C119 0.5408(13) 0.2862(7) 0.8991(5) 0.042(3) Uiso d P 0.5 A 1 C
C120 0.6844(13) 0.2931(6) 0.8857(5) 0.045(3) Uiso d P 0.5 A 1 C
C121 0.8332(14) 0.2279(8) 0.8230(6) 0.049(4) Uiso d P 0.5 A 1 C
C122 0.8498(11) 0.2858(6) 0.8018(5) 0.041(3) Uiso d P 0.5 A 1 C
C123 0.8498(11) 0.2679(7) 0.7412(6) 0.039(3) Uiso d P 0.5 A 1 C
C124 0.8369(15) 0.1945(10) 0.7053(6) 0.052(4) Uiso d P 0.5 A 1 C
C125 0.7484(12) 0.1793(7) 0.6553(5) 0.044(3) Uiso d P 0.5 A 1 C
C126 0.6769(17) 0.1042(9) 0.6455(6) 0.052(4) Uiso d P 0.5 A 1 C
C127 0.5497(16) 0.0915(8) 0.6224(6) 0.049(4) Uiso d P 0.5 A 1 C
C128 0.4543(12) 0.0512(6) 0.6430(4) 0.042(3) Uiso d P 0.5 A 1 C
C129 0.3217(16) 0.0838(8) 0.6419(6) 0.053(4) Uiso d P 0.5 A 1 C
C130 0.2444(15) 0.0874(8) 0.6864(6) 0.049(4) Uiso d P 0.5 A 1 C
C131 0.1730(11) 0.1539(7) 0.7072(5) 0.047(3) Uiso d P 0.5 A 1 C
C132 0.1724(13) 0.1701(7) 0.7670(6) 0.043(3) Uiso d P 0.5 A 1 C
C133 0.1859(14) 0.2452(9) 0.8021(6) 0.051(4) Uiso d P 0.5 A 1 C
C134 0.2702(12) 0.2616(7) 0.8527(5) 0.047(3) Uiso d P 0.5 A 1 C
C135 0.3405(16) 0.3344(8) 0.8618(6) 0.050(4) Uiso d P 0.5 A 1 C
C136 0.4785(17) 0.3477(8) 0.8874(6) 0.054(4) Uiso d P 0.5 A 1 C
C137 0.5671(13) 0.3885(6) 0.8648(5) 0.048(3) Uiso d P 0.5 A 1 C
C138 0.7033(16) 0.3528(8) 0.8641(6) 0.053(4) Uiso d P 0.5 A 1 C
C139 0.7804(14) 0.3513(8) 0.8207(7) 0.053(4) Uiso d P 0.5 A 1 C
C140 0.7294(13) 0.3808(7) 0.7793(5) 0.042(3) Uiso d P 0.5 A 1 C
C141 0.7783(12) 0.3281(7) 0.7277(5) 0.049(3) Uiso d P 0.5 A 1 C
C142 0.7032(7) 0.3193(5) 0.6872(4) 0.086(2) Uani d . 1 A 1 C
C143 0.6823(13) 0.2341(8) 0.6430(5) 0.043(3) Uiso d P 0.5 A 1 C
C144 0.5407(6) 0.2186(3) 0.6186(2) 0.0547(15) Uani d . 1 A 1 C
C145 0.4859(13) 0.1505(7) 0.6092(5) 0.043(3) Uiso d P 0.5 A 1 C
C146 0.3408(13) 0.1447(7) 0.6212(5) 0.049(3) Uiso d P 0.5 A 1 C
C147 0.2874(7) 0.2064(4) 0.6386(3) 0.076(2) Uani d . 1 A 1 C
C148 0.1857(13) 0.2119(8) 0.6845(6) 0.046(3) Uiso d P 0.5 A 1 C
C149 0.2022(6) 0.2940(4) 0.7255(3) 0.0596(17) Uani d . 1 A 1 C
C150 0.1981(12) 0.3030(7) 0.7770(5) 0.050(3) Uiso d P 0.5 A 1 C
C151 0.2961(12) 0.3602(6) 0.8180(5) 0.046(3) Uiso d P 0.5 A 1 C
C152 0.3672(8) 0.3959(3) 0.7958(3) 0.072(2) Uani d . 1 A 1 C
C153 0.5282(17) 0.4158(7) 0.8198(6) 0.053(4) Uiso d P 0.5 A 1 C
C154 0.6162(6) 0.4087(3) 0.7766(3) 0.0558(16) Uani d . 1 A 1 C
C155 0.2950(6) 0.3311(3) 0.7003(3) 0.0605(17) Uani d . 1 A 1 C
C156 0.3844(6) 0.3868(3) 0.7386(3) 0.0563(16) Uani d . 1 A 1 C
C157 0.5230(7) 0.3938(3) 0.7287(3) 0.0566(16) Uani d . 1 A 1 C
C158 0.5692(7) 0.3451(3) 0.6804(3) 0.0596(17) Uani d . 1 A 1 C
C159 0.4788(6) 0.2891(4) 0.6416(2) 0.0575(16) Uani d . 1 A 1 C
C160 0.3432(7) 0.2815(3) 0.6516(2) 0.0555(16) Uani d . 1 A 1 C
C161 0.7696(5) 0.1285(3) 0.9149(2) 0.0499(15) Uani d . 1 A 1 C
H16A 0.7282 0.0804 0.9133 0.06 Uiso calc R 1 A 1 H
H16B 0.749 0.1644 0.9492 0.06 Uiso calc R 1 A 1 H
C162 1.0462(6) 0.2151(3) 0.9371(2) 0.0591(16) Uani d . 1 A 1 C
H16C 1.1419 0.2108 0.9454 0.071 Uiso calc R 1 A 1 H
H16D 1.0358 0.2309 0.9046 0.071 Uiso calc R 1 A 1 H
C163 0.9974(6) 0.2767(3) 0.9850(2) 0.0571(16) Uani d . 1 A 1 C
H16E 0.9012 0.2804 0.9777 0.068 Uiso calc R 1 A 1 H
H16F 1.012 0.2628 1.0182 0.068 Uiso calc R 1 A 1 H
C164 1.0667(7) 0.3508(3) 0.9943(3) 0.0726(19) Uani d . 1 A 1 C
H16G 1.0449 0.3666 0.9623 0.087 Uiso calc R 1 A 1 H
H16H 1.1634 0.3456 0.9978 0.087 Uiso calc R 1 A 1 H
C165 1.0295(8) 0.4129(4) 1.0460(3) 0.095(3) Uani d . 1 A 1 C
H16I 1.0306 0.3932 1.0766 0.114 Uiso calc R 1 A 1 H
H16J 1.0967 0.4545 1.0556 0.114 Uiso calc R 1 A 1 H
C166 0.8949(8) 0.4403(4) 1.0367(3) 0.088(2) Uani d . 1 A 1 C
H16K 0.8272 0.3991 1.0275 0.106 Uiso calc R 1 A 1 H
H16L 0.8932 0.4601 1.006 0.106 Uiso calc R 1 A 1 H
C167 0.8619(8) 0.5031(4) 1.0895(3) 0.104(3) Uiso d . 1 A 1 C
H16M 0.7746 0.5209 1.0829 0.156 Uiso calc R 1 A 1 H
H16N 0.9289 0.544 1.0983 0.156 Uiso calc R 1 A 1 H
H16O 0.8619 0.4832 1.1196 0.156 Uiso calc R 1 A 1 H
C168 1.0153(6) 0.0529(3) 0.8572(2) 0.0639(17) Uani d . 1 A 1 C
H16P 0.9971 0.0717 0.8268 0.096 Uiso calc R 1 A 1 H
H16Q 0.9677 0.005 0.8493 0.096 Uiso calc R 1 A 1 H
H16R 1.1104 0.0474 0.8628 0.096 Uiso calc R 1 A 1 H
C169 0.9961(6) 0.0806(3) 0.9775(2) 0.0638(17) Uani d . 1 A 1 C
H16S 0.9679 0.1141 1.0107 0.096 Uiso calc R 1 A 1 H
H16T 1.0913 0.0748 0.9823 0.096 Uiso calc R 1 A 1 H
H16U 0.9484 0.0326 0.969 0.096 Uiso calc R 1 A 1 H
C201 0.7934(14) 0.1069(8) 0.7240(6) 0.052(3) Uiso d P 0.5 B 2 C
C202 0.5750(15) 0.0366(7) 0.6776(6) 0.060(4) Uiso d P 0.5 B 2 C
C203 0.4413(15) 0.0300(8) 0.6873(6) 0.053(4) Uiso d P 0.5 B 2 C
C204 0.2848(13) 0.0768(7) 0.7571(6) 0.049(3) Uiso d P 0.5 B 2 C
C205 0.2795(13) 0.1830(7) 0.8401(5) 0.054(3) Uiso d P 0.5 B 2 C
C206 0.3633(17) 0.2415(9) 0.8812(6) 0.074(5) Uiso d P 0.5 B 2 C
C207 0.6029(17) 0.2813(8) 0.8990(5) 0.055(4) Uiso d P 0.5 B 2 C
C208 0.7988(14) 0.2665(8) 0.8524(6) 0.067(4) Uiso d P 0.5 B 2 C
C209 0.8516(14) 0.2163(8) 0.8031(6) 0.049(4) Uiso d P 0.5 B 2 C
C210 0.8653(13) 0.2606(7) 0.7664(6) 0.057(4) Uiso d P 0.5 B 2 C
C211 0.8374(15) 0.2222(10) 0.7102(7) 0.050(4) Uiso d P 0.5 B 2 C
C212 0.7997(14) 0.1433(9) 0.6887(6) 0.070(4) Uiso d P 0.5 B 2 C
C213 0.6937(15) 0.1299(9) 0.6443(6) 0.051(4) Uiso d P 0.5 B 2 C
C214 0.5813(18) 0.0802(9) 0.6365(7) 0.063(5) Uiso d P 0.5 B 2 C
C215 0.4488(15) 0.0960(7) 0.6225(5) 0.059(3) Uiso d P 0.5 B 2 C
C216 0.3540(17) 0.0668(8) 0.6503(6) 0.054(4) Uiso d P 0.5 B 2 C
C217 0.2447(16) 0.0987(8) 0.6711(6) 0.052(4) Uiso d P 0.5 B 2 C
C218 0.2088(13) 0.1072(7) 0.7241(5) 0.056(3) Uiso d P 0.5 B 2 C
C219 0.1610(15) 0.1807(8) 0.7494(7) 0.057(4) Uiso d P 0.5 B 2 C
C220 0.1866(15) 0.2164(9) 0.8023(7) 0.060(4) Uiso d P 0.5 B 2 C
C221 0.2317(14) 0.3002(8) 0.8264(6) 0.072(4) Uiso d P 0.5 B 2 C
C222 0.3299(15) 0.3115(9) 0.8701(6) 0.056(4) Uiso d P 0.5 B 2 C
C223 0.4392(17) 0.3592(8) 0.8758(6) 0.053(4) Uiso d P 0.5 B 2 C
C224 0.5759(16) 0.3455(8) 0.8908(5) 0.066(4) Uiso d P 0.5 B 2 C
C225 0.6674(16) 0.3750(8) 0.8625(6) 0.050(4) Uiso d P 0.5 B 2 C
C226 0.7798(16) 0.3412(8) 0.8412(6) 0.057(4) Uiso d P 0.5 B 2 C
C227 0.8147(15) 0.3349(9) 0.7882(7) 0.075(4) Uiso d P 0.5 B 2 C
C228 0.7433(13) 0.3667(8) 0.7559(6) 0.048(3) Uiso d P 0.5 B 2 C
C229 0.7576(15) 0.2574(8) 0.6748(6) 0.069(4) Uiso d P 0.5 B 2 C
C230 0.6663(16) 0.2020(8) 0.6336(6) 0.059(4) Uiso d P 0.5 B 2 C
C231 0.4263(16) 0.1613(7) 0.6125(5) 0.049(3) Uiso d P 0.5 B 2 C
C232 0.2208(14) 0.1741(8) 0.6603(6) 0.064(4) Uiso d P 0.5 B 2 C
C233 0.1674(13) 0.2224(7) 0.7094(6) 0.052(3) Uiso d P 0.5 B 2 C
C234 0.2385(14) 0.3377(8) 0.7897(6) 0.050(3) Uiso d P 0.5 B 2 C
C235 0.4526(16) 0.4050(8) 0.8382(6) 0.069(4) Uiso d P 0.5 B 2 C
C236 0.5899(17) 0.4134(9) 0.8292(7) 0.071(5) Uiso d P 0.5 B 2 C
C301 0.1259(7) -0.2870(4) 0.4459(3) 0.084(2) Uani d . 1 C 1 C
C302 0.5 0.5 1 0.071(3) Uiso d S 1 . 1 C
C303 0.858(2) 0.0429(10) 0.5292(8) 0.087(5) Uiso d P 0.5 D 1 C
C306 0.7172(17) 0.0300(9) 0.4942(6) 0.060(5) Uiso d P 0.5 D 1 C
C307 0.7971(16) 0.0701(9) 0.5223(6) 0.180(6) Uiso d . 1 D 1 C
O1 0.4311(5) -0.4053(2) 0.52150(18) 0.0775(14) Uani d . 1 A 1 O
O2 0.3542(4) -0.4436(2) 0.58840(16) 0.0660(12) Uani d . 1 A 1 O
Si1 0.04679(17) -0.14392(10) 0.64791(7) 0.0563(5) Uani d . 1 A 1 Si
Si2 0.95857(17) 0.11966(9) 0.92020(7) 0.0532(5) Uani d . 1 A 1 Si
S1 -0.0056(3) -0.27882(18) 0.41606(12) 0.1382(10) Uani d . 1 C 1 S
S2 0.2591(3) -0.2965(2) 0.47384(12) 0.1586(13) Uani d . 1 C 1 S
S3 0.6076(2) 0.54092(12) 0.97917(9) 0.0924(7) Uiso d . 1 E 1 S
S6 0.6775(6) 0.0536(3) 0.4940(2) 0.0793(14) Uiso d P 0.5 D 1 S
S7 0.6399(10) 0.0880(6) 0.4850(4) 0.215(4) Uiso d P 0.5 D 1 S
S8 0.9334(10) 0.0625(5) 0.5550(4) 0.140(3) Uiso d P 0.5 D 1 S
S9 0.9742(7) 0.0818(4) 0.5640(3) 0.104(2) Uiso d P 0.5 D 1 S

loop_
_atom_site_aniso_label
_atom_site_aniso_U_11
_atom_site_aniso_U_22
_atom_site_aniso_U_33
_atom_site_aniso_U_12
_atom_site_aniso_U_13
_atom_site_aniso_U_23
C1 0.046(3) 0.046(3) 0.044(3) -0.001(3) 0.004(3) 0.015(3)
C2 0.048(4) 0.044(3) 0.048(3) 0.004(3) 0.016(3) 0.021(3)
C3 0.047(3) 0.037(3) 0.041(3) 0.000(3) 0.003(3) 0.018(2)
C4 0.045(4) 0.048(3) 0.047(3) -0.001(3) 0.002(3) 0.020(3)
C5 0.056(4) 0.049(3) 0.049(3) 0.010(3) 0.007(3) 0.024(3)
C6 0.048(4) 0.050(3) 0.044(3) 0.008(3) 0.004(3) 0.022(3)
C7 0.044(3) 0.036(3) 0.054(3) -0.001(3) 0.005(3) 0.018(3)
C8 0.064(4) 0.035(3) 0.044(3) 0.000(3) 0.006(3) 0.013(3)
C9 0.056(4) 0.044(3) 0.045(3) -0.005(3) 0.007(3) 0.014(3)
C10 0.042(4) 0.045(3) 0.052(3) -0.001(3) -0.004(3) 0.020(3)
C11 0.042(3) 0.054(4) 0.054(4) -0.003(3) 0.003(3) 0.026(3)
C12 0.042(4) 0.051(3) 0.055(4) 0.001(3) 0.008(3) 0.023(3)
C13 0.047(4) 0.052(3) 0.047(3) 0.002(3) 0.012(3) 0.025(3)
C14 0.052(4) 0.049(3) 0.048(3) 0.003(3) 0.001(3) 0.024(3)
C15 0.044(4) 0.049(3) 0.056(4) 0.004(3) 0.003(3) 0.020(3)
C16 0.056(4) 0.043(3) 0.045(3) -0.003(3) -0.002(3) 0.016(3)
C17 0.055(4) 0.048(3) 0.042(3) 0.001(3) 0.001(3) 0.017(3)
C18 0.038(3) 0.058(4) 0.058(4) -0.001(3) -0.004(3) 0.030(3)
C19 0.035(3) 0.043(3) 0.056(3) 0.004(3) 0.009(3) 0.019(3)
C20 0.047(4) 0.059(4) 0.046(3) 0.008(3) 0.016(3) 0.026(3)
C21 0.051(4) 0.049(3) 0.049(3) 0.008(3) 0.005(3) 0.015(3)
C22 0.054(4) 0.055(4) 0.048(3) 0.006(3) 0.009(3) 0.022(3)
C23 0.056(4) 0.054(4) 0.041(3) 0.000(3) 0.005(3) 0.016(3)
C24 0.059(4) 0.048(3) 0.039(3) -0.004(3) -0.002(3) 0.013(3)
C25 0.046(4) 0.055(4) 0.051(4) -0.001(3) 0.001(3) 0.016(3)
C26 0.051(4) 0.042(3) 0.054(4) -0.003(3) -0.003(3) 0.014(3)
C27 0.041(3) 0.056(4) 0.052(3) -0.002(3) 0.003(3) 0.020(3)
C28 0.039(3) 0.065(4) 0.056(4) 0.000(3) 0.007(3) 0.030(3)
C29 0.042(3) 0.052(4) 0.054(4) 0.009(3) 0.009(3) 0.019(3)
C30 0.050(4) 0.054(4) 0.055(4) 0.003(3) 0.012(3) 0.024(3)
C31 0.061(4) 0.050(3) 0.057(4) 0.012(3) 0.011(3) 0.020(3)
C32 0.061(4) 0.051(4) 0.048(3) 0.003(3) 0.006(3) 0.017(3)
C33 0.063(4) 0.038(3) 0.050(3) -0.005(3) 0.002(3) 0.011(3)
C34 0.055(4) 0.044(3) 0.061(4) 0.000(3) -0.003(3) 0.018(3)
C35 0.054(4) 0.045(3) 0.053(4) 0.000(3) 0.004(3) 0.016(3)
C36 0.045(4) 0.054(4) 0.054(4) -0.004(3) 0.005(3) 0.023(3)
C37 0.038(3) 0.061(4) 0.063(4) -0.007(3) 0.011(3) 0.021(3)
C38 0.040(3) 0.061(4) 0.059(4) 0.006(3) 0.011(3) 0.025(3)
C39 0.050(4) 0.063(4) 0.061(4) 0.006(3) 0.015(3) 0.028(3)
C40 0.051(4) 0.061(4) 0.057(4) 0.001(3) 0.010(3) 0.030(3)
C41 0.058(4) 0.056(4) 0.056(4) -0.003(3) 0.003(3) 0.027(3)
C42 0.060(4) 0.056(4) 0.044(3) 0.002(3) 0.005(3) 0.022(3)
C43 0.060(4) 0.049(3) 0.045(3) -0.006(3) -0.001(3) 0.019(3)
C44 0.071(4) 0.044(3) 0.049(3) 0.005(3) 0.003(3) 0.020(3)
C45 0.046(4) 0.063(4) 0.054(4) -0.002(3) 0.002(3) 0.025(3)
C46 0.049(4) 0.049(3) 0.057(4) 0.012(3) 0.004(3) 0.023(3)
C47 0.041(4) 0.068(4) 0.058(4) 0.010(3) 0.007(3) 0.030(3)
C48 0.059(4) 0.047(3) 0.052(4) 0.008(3) 0.006(3) 0.024(3)
C49 0.070(5) 0.041(3) 0.067(4) 0.010(3) -0.001(4) 0.025(3)
C50 0.062(4) 0.039(3) 0.061(4) -0.002(3) 0.008(3) 0.022(3)
C51 0.067(4) 0.042(3) 0.056(4) -0.003(3) -0.001(3) 0.023(3)
C52 0.056(4) 0.047(3) 0.052(4) 0.002(3) 0.006(3) 0.019(3)
C53 0.049(4) 0.057(4) 0.066(4) 0.001(3) 0.003(3) 0.035(3)
C54 0.053(4) 0.059(4) 0.058(4) 0.004(3) 0.006(3) 0.030(3)
C55 0.055(4) 0.050(3) 0.053(4) 0.001(3) 0.004(3) 0.024(3)
C56 0.065(4) 0.054(4) 0.052(4) 0.006(3) 0.005(3) 0.030(3)
C57 0.053(4) 0.054(4) 0.055(4) 0.005(3) -0.006(3) 0.026(3)
C58 0.051(4) 0.053(4) 0.061(4) 0.001(3) -0.004(3) 0.031(3)
C59 0.067(4) 0.050(3) 0.051(4) 0.015(3) 0.007(3) 0.030(3)
C60 0.053(4) 0.047(3) 0.062(4) 0.004(3) 0.005(3) 0.027(3)
C61 0.065(4) 0.047(3) 0.046(3) -0.001(3) 0.004(3) 0.021(3)
C62 0.052(4) 0.079(5) 0.067(4) 0.007(3) -0.001(3) 0.030(4)
C63 0.086(5) 0.076(5) 0.048(4) -0.001(4) -0.001(4) 0.017(4)
C64 0.090(6) 0.068(5) 0.096(6) -0.005(4) -0.007(5) 0.027(4)
C65 0.094(6) 0.079(5) 0.102(6) -0.004(4) 0.018(5) 0.033(5)
C66 0.122(7) 0.083(6) 0.166(9) -0.019(5) 0.047(7) 0.034(6)
C67 0.241(13) 0.086(6) 0.198(11) 0.003(7) 0.134(10) 0.056(7)
C68 0.062(4) 0.091(5) 0.083(5) 0.006(4) -0.001(4) 0.041(4)
C69 0.052(4) 0.069(4) 0.078(4) 0.003(3) 0.002(3) 0.023(4)
C70 0.059(4) 0.052(4) 0.049(4) 0.000(3) 0.002(3) 0.014(3)
C71 0.052(4) 0.059(4) 0.053(4) 0.007(3) 0.007(3) 0.027(3)
C72 0.074(5) 0.056(4) 0.050(4) 0.008(3) 0.010(3) 0.019(3)
C73 0.094(5) 0.063(4) 0.075(5) -0.023(4) 0.008(4) 0.005(4)
C74 0.179(9) 0.057(5) 0.112(6) -0.032(5) 0.059(6) 0.009(4)
C75 0.053(4) 0.063(4) 0.056(4) 0.010(3) 0.012(3) 0.027(3)
C76 0.069(4) 0.069(4) 0.054(4) -0.001(3) 0.011(3) 0.024(3)
C77 0.064(4) 0.071(5) 0.056(4) 0.000(4) 0.011(3) 0.019(4)
C78 0.078(5) 0.073(5) 0.068(5) 0.005(4) 0.020(4) 0.026(4)
C79 0.098(6) 0.061(4) 0.077(5) 0.002(4) 0.027(4) 0.027(4)
C80 0.075(5) 0.053(4) 0.066(4) 0.001(3) 0.021(4) 0.025(3)
C101 0.048(4) 0.044(3) 0.048(3) -0.001(3) 0.002(3) 0.016(3)
C102 0.056(4) 0.038(3) 0.054(3) 0.003(3) 0.010(3) 0.021(3)
C103 0.051(4) 0.040(3) 0.052(3) -0.003(3) 0.000(3) 0.023(3)
C104 0.056(4) 0.040(3) 0.047(3) 0.001(3) 0.004(3) 0.013(3)
C105 0.042(4) 0.051(3) 0.064(4) 0.007(3) 0.003(3) 0.034(3)
C106 0.046(4) 0.054(3) 0.053(4) 0.004(3) 0.015(3) 0.029(3)
C107 0.064(4) 0.048(3) 0.047(3) -0.007(3) -0.002(3) 0.020(3)
C108 0.050(4) 0.069(4) 0.079(5) 0.012(3) 0.016(4) 0.048(4)
C109 0.057(4) 0.048(3) 0.051(3) 0.011(3) 0.013(3) 0.023(3)
C110 0.087(5) 0.056(4) 0.085(5) -0.016(4) -0.041(4) 0.042(4)
C111 0.040(3) 0.053(3) 0.058(4) 0.000(3) 0.003(3) 0.025(3)
C112 0.084(5) 0.053(4) 0.061(4) 0.025(3) 0.026(4) 0.025(3)
C142 0.052(5) 0.107(6) 0.143(7) 0.018(4) 0.036(5) 0.094(6)
C144 0.066(4) 0.052(4) 0.052(4) 0.011(3) 0.015(3) 0.022(3)
C147 0.092(6) 0.063(4) 0.077(5) -0.015(4) -0.029(4) 0.041(4)
C149 0.045(4) 0.070(4) 0.078(5) 0.015(3) 0.004(3) 0.043(4)
C152 0.095(6) 0.045(4) 0.082(5) 0.028(4) 0.014(5) 0.026(4)
C154 0.059(4) 0.048(3) 0.067(4) -0.004(3) 0.005(4) 0.029(3)
C155 0.059(4) 0.055(4) 0.080(5) 0.007(3) -0.002(4) 0.040(4)
C156 0.056(4) 0.049(4) 0.070(4) 0.012(3) 0.005(4) 0.027(3)
C157 0.063(4) 0.043(3) 0.071(4) 0.008(3) 0.005(4) 0.028(3)
C158 0.061(4) 0.057(4) 0.074(4) 0.002(3) 0.013(4) 0.039(4)
C159 0.055(4) 0.065(4) 0.065(4) -0.001(3) 0.007(3) 0.038(4)
C160 0.067(4) 0.053(4) 0.054(4) 0.007(3) -0.004(3) 0.029(3)
C161 0.061(4) 0.043(3) 0.048(3) -0.003(3) 0.001(3) 0.019(3)
C162 0.053(4) 0.071(4) 0.058(4) -0.003(3) -0.003(3) 0.030(3)
C163 0.060(4) 0.059(4) 0.055(4) -0.003(3) 0.002(3) 0.023(3)
C164 0.086(5) 0.056(4) 0.074(5) 0.004(4) 0.015(4) 0.018(4)
C165 0.094(6) 0.080(5) 0.126(7) -0.016(5) 0.026(5) 0.049(5)
C166 0.097(6) 0.078(5) 0.094(6) 0.011(5) 0.015(5) 0.033(5)
C168 0.053(4) 0.070(4) 0.070(4) 0.011(3) 0.008(3) 0.023(4)
C169 0.062(4) 0.063(4) 0.069(4) 0.000(3) 0.000(3) 0.027(3)
C301 0.066(5) 0.110(6) 0.088(5) 0.005(4) -0.019(4) 0.055(5)
O1 0.113(4) 0.062(3) 0.054(3) -0.004(3) 0.011(3) 0.013(2)
O2 0.083(3) 0.047(2) 0.064(3) -0.009(2) 0.010(2) 0.014(2)
Si1 0.0531(11) 0.0604(11) 0.0588(11) 0.0011(9) 0.0002(9) 0.0256(9)
Si2 0.0541(11) 0.0539(10) 0.0534(10) 0.0015(8) 0.0011(8) 0.0209(9)
S1 0.0959(19) 0.196(3) 0.144(2) 0.0112(19) 0.0130(17) 0.085(2)
S2 0.110(2) 0.266(4) 0.139(2) 0.027(2) 0.0133(18) 0.120(3)

loop_
_atom_type_symbol
_atom_type_description
_atom_type_scat_dispersion_real
_atom_type_scat_dispersion_imag
_atom_type_scat_source
C C 0.0033 0.0016 'International Tables Vol C Tables 4.2.6.8 and 6.1.1.4'
H H 0 0 'International Tables Vol C Tables 4.2.6.8 and 6.1.1.4'
O O 0.0106 0.006 'International Tables Vol C Tables 4.2.6.8 and 6.1.1.4'
Si Si 0.0817 0.0704 'International Tables Vol C Tables 4.2.6.8 and 6.1.1.4'
S S 0.1246 0.1234 'International Tables Vol C Tables 4.2.6.8 and 6.1.1.4'

loop_
_geom_angle_atom_site_label_1
_geom_angle_atom_site_label_2
_geom_angle_atom_site_label_3
_geom_angle
_geom_angle_site_symmetry_3
C2 C1 C6 107.4(4) .
C2 C1 C9 108.5(4) .
C6 C1 C9 100.9(4) .
C2 C1 C101 115.5(4) .
C6 C1 C101 112.7(5) .
C9 C1 C101 110.7(4) .
C3 C2 C12 109.6(5) .
C3 C2 C1 125.9(5) .
C12 C2 C1 120.8(5) .
C2 C3 C4 123.8(5) .
C2 C3 C14 110.7(5) .
C4 C3 C14 123.5(5) .
C3 C4 C17 109.6(4) .
C3 C4 C61 111.5(4) .
C17 C4 C61 111.9(4) .
C3 C4 C5 108.8(4) .
C17 C4 C5 98.4(4) .
C61 C4 C5 115.9(4) .
C6 C5 C19 118.2(5) .
C6 C5 C4 123.0(5) .
C19 C5 C4 110.8(5) .
C5 C6 C7 119.2(5) .
C5 C6 C1 123.4(5) .
C7 C6 C1 110.4(5) .
C21 C7 C6 123.2(5) .
C21 C7 C8 119.1(5) .
C6 C7 C8 107.2(5) .
C24 C8 C9 120.3(5) .
C24 C8 C7 119.6(5) .
C9 C8 C7 109.5(5) .
C10 C9 C8 120.5(5) .
C10 C9 C1 124.1(5) .
C8 C9 C1 109.3(5) .
C9 C10 C26 120.5(5) .
C9 C10 C11 121.5(5) .
C26 C10 C11 107.5(5) .
C12 C11 C28 118.6(5) .
C12 C11 C10 118.4(5) .
C28 C11 C10 108.7(5) .
C11 C12 C13 121.1(5) .
C11 C12 C2 121.8(5) .
C13 C12 C2 107.3(5) .
C30 C13 C12 119.7(5) .
C30 C13 C14 123.3(5) .
C12 C13 C14 108.3(5) .
C3 C14 C13 102.4(4) .
C3 C14 C71 120.5(4) .
C13 C14 C71 118.7(5) .
C3 C14 C15 115.2(4) .
C13 C14 C15 115.4(4) .
C71 C14 C15 85.0(4) .
C16 C15 C32 102.0(5) .
C16 C15 C70 120.4(5) .
C32 C15 C70 117.7(5) .
C16 C15 C14 115.7(4) .
C32 C15 C14 116.0(5) .
C70 C15 C14 85.6(4) .
C17 C16 C34 120.4(5) .
C17 C16 C15 123.4(5) .
C34 C16 C15 109.7(5) .
C16 C17 C18 118.5(5) .
C16 C17 C4 123.6(5) .
C18 C17 C4 111.7(5) .
C36 C18 C17 121.4(5) .
C36 C18 C19 120.3(5) .
C17 C18 C19 108.4(5) .
C20 C19 C5 122.4(5) .
C20 C19 C18 119.3(5) .
C5 C19 C18 108.5(5) .
C19 C20 C38 121.0(5) .
C19 C20 C21 119.1(5) .
C38 C20 C21 107.4(5) .
C7 C21 C22 121.9(5) .
C7 C21 C20 117.8(5) .
C22 C21 C20 108.5(5) .
C23 C22 C21 119.7(5) .
C23 C22 C39 119.4(5) .
C21 C22 C39 108.4(5) .
C22 C23 C24 120.6(5) .
C22 C23 C42 119.8(5) .
C24 C23 C42 107.4(5) .
C8 C24 C25 119.0(5) .
C8 C24 C23 119.1(5) .
C25 C24 C23 108.9(5) .
C26 C25 C24 119.6(5) .
C26 C25 C43 120.1(6) .
C24 C25 C43 108.1(5) .
C25 C26 C10 120.0(5) .
C25 C26 C27 119.5(5) .
C10 C26 C27 108.8(5) .
C45 C27 C26 120.6(5) .
C45 C27 C28 119.6(5) .
C26 C27 C28 108.1(5) .
C29 C28 C11 120.5(5) .
C29 C28 C27 120.7(5) .
C11 C28 C27 106.8(5) .
C28 C29 C30 119.7(5) .
C28 C29 C47 119.1(5) .
C30 C29 C47 108.7(5) .
C13 C30 C29 120.2(5) .
C13 C30 C31 121.4(5) .
C29 C30 C31 106.2(5) .
C32 C31 C48 119.4(6) .
C32 C31 C30 119.8(5) .
C48 C31 C30 108.1(5) .
C31 C32 C33 120.6(5) .
C31 C32 C15 122.7(5) .
C33 C32 C15 108.9(5) .
C50 C33 C32 120.4(6) .
C50 C33 C34 120.4(6) .
C32 C33 C34 108.8(5) .
C35 C34 C16 121.5(5) .
C35 C34 C33 118.9(5) .
C16 C34 C33 108.5(5) .
C34 C35 C36 117.4(5) .
C34 C35 C52 120.3(6) .
C36 C35 C52 109.6(5) .
C18 C36 C35 120.6(5) .
C18 C36 C37 119.8(5) .
C35 C36 C37 107.7(5) .
C38 C37 C36 119.3(5) .
C38 C37 C53 120.9(5) .
C36 C37 C53 107.1(5) .
C37 C38 C20 120.3(5) .
C37 C38 C39 119.2(5) .
C20 C38 C39 108.4(5) .
C40 C39 C22 120.8(5) .
C40 C39 C38 120.3(6) .
C22 C39 C38 107.4(5) .
C39 C40 C41 119.2(5) .
C39 C40 C54 120.2(5) .
C41 C40 C54 108.2(5) .
C42 C41 C40 120.3(6) .
C42 C41 C56 120.2(6) .
C40 C41 C56 107.7(5) .
C41 C42 C23 120.4(5) .
C41 C42 C43 119.6(5) .
C23 C42 C43 108.3(5) .
C44 C43 C25 119.4(5) .
C44 C43 C42 120.4(5) .
C25 C43 C42 107.4(5) .
C43 C44 C57 120.5(6) .
C43 C44 C45 121.2(5) .
C57 C44 C45 107.9(5) .
C27 C45 C44 119.1(5) .
C27 C45 C46 120.2(5) .
C44 C45 C46 108.0(5) .
C47 C46 C58 120.4(5) .
C47 C46 C45 119.5(5) .
C58 C46 C45 107.6(5) .
C46 C47 C48 119.4(5) .
C46 C47 C29 120.9(6) .
C48 C47 C29 108.3(5) .
C49 C48 C31 121.0(6) .
C49 C48 C47 120.9(5) .
C31 C48 C47 108.7(5) .
C48 C49 C50 119.9(5) .
C48 C49 C59 119.4(6) .
C50 C49 C59 106.9(6) .
C33 C50 C51 119.8(6) .
C33 C50 C49 118.5(5) .
C51 C50 C49 108.8(5) .
C52 C51 C50 120.6(5) .
C52 C51 C60 119.4(6) .
C50 C51 C60 108.7(5) .
C51 C52 C53 119.4(5) .
C51 C52 C35 120.0(6) .
C53 C52 C35 107.8(5) .
C54 C53 C52 121.0(6) .
C54 C53 C37 119.3(6) .
C52 C53 C37 107.7(5) .
C53 C54 C55 119.3(6) .
C53 C54 C40 120.2(6) .
C55 C54 C40 108.3(5) .
C60 C55 C54 120.5(5) .
C60 C55 C56 119.5(5) .
C54 C55 C56 107.5(5) .
C57 C56 C55 120.0(5) .
C57 C56 C41 119.8(5) .
C55 C56 C41 108.2(5) .
C56 C57 C44 119.6(5) .
C56 C57 C58 119.8(5) .
C44 C57 C58 108.1(5) .
C59 C58 C46 119.9(5) .
C59 C58 C57 120.2(5) .
C46 C58 C57 108.4(5) .
C58 C59 C49 119.9(5) .
C58 C59 C60 119.6(5) .
C49 C59 C60 108.3(5) .
C55 C60 C59 120.9(5) .
C55 C60 C51 120.4(5) .
C59 C60 C51 107.3(5) .
C4 C61 Si1 124.9(4) .
C63 C62 Si1 118.0(4) .
C62 C63 C64 114.4(6) .
C65 C64 C63 115.2(6) .
C64 C65 C66 115.6(7) .
C65 C66 C67 113.6(8) .
C71 C70 C72 136.5(6) .
C71 C70 C15 96.1(5) .
C72 C70 C15 127.3(5) .
C70 C71 C75 137.7(6) .
C70 C71 C14 93.3(5) .
C75 C71 C14 129.0(5) .
O1 C72 O2 123.9(6) .
O1 C72 C70 126.7(6) .
O2 C72 C70 109.4(5) .
O2 C73 C74 107.4(6) .
C80 C75 C76 119.1(6) .
C80 C75 C71 120.3(5) .
C76 C75 C71 120.5(6) .
C77 C76 C75 120.0(6) .
C78 C77 C76 121.0(6) .
C77 C78 C79 119.2(6) .
C80 C79 C78 120.6(6) .
C79 C80 C75 120.1(6) .
C106 C101 C102 108.7(4) .
C106 C101 C107 104.9(4) .
C102 C101 C107 105.3(5) .
C106 C101 C1 114.4(5) .
C102 C101 C1 111.4(4) .
C107 C101 C1 111.7(4) .
C103 C102 C108 113.6(5) .
C103 C102 C101 124.5(5) .
C108 C102 C101 115.7(5) .
C102 C103 C109 114.2(5) .
C102 C103 C104 124.5(5) .
C109 C103 C104 116.5(5) .
C103 C104 C110 104.5(5) .
C103 C104 C105 107.0(4) .
C110 C104 C105 103.4(5) .
C103 C104 C161 113.4(4) .
C110 C104 C161 111.7(4) .
C105 C104 C161 115.8(4) .
C106 C105 C111 114.4(5) .
C106 C105 C104 124.3(5) .
C111 C105 C104 115.3(5) .
C105 C106 C112 114.6(5) .
C105 C106 C101 123.2(5) .
C112 C106 C101 115.1(5) .
C116 C107 C115 119.0(9) .
C116 C107 C101 130.2(7) .
C115 C107 C101 105.2(7) .
C117 C108 C102 133.2(8) .
C117 C108 C118 117.2(8) .
C102 C108 C118 99.5(6) .
C119 C109 C103 125.5(8) .
C119 C109 C118 117.0(9) .
C103 C109 C118 104.6(7) .
C120 C110 C104 137.2(9) .
C120 C110 C121 110.5(9) .
C104 C110 C121 105.8(7) .
C113 C111 C105 129.1(7) .
C113 C111 C121 114.3(9) .
C105 C111 C121 105.9(7) .
C114 C112 C106 132.1(8) .
C114 C112 C115 115.4(9) .
C106 C112 C115 102.1(7) .
C111 C113 C124 127.3(12) .
C111 C113 C114 113.2(10) .
C124 C113 C114 106.9(11) .
C112 C114 C113 116.5(10) .
C112 C114 C126 123.2(11) .
C113 C114 C126 109.8(10) .
C128 C115 C107 118.6(12) .
C128 C115 C112 118.9(12) .
C107 C115 C112 109.0(9) .
C107 C116 C130 124.6(11) .
C107 C116 C117 118.9(10) .
C130 C116 C117 105.7(10) .
C108 C117 C132 125.0(11) .
C108 C117 C116 113.5(10) .
C132 C117 C116 108.7(10) .
C134 C118 C109 123.9(11) .
C134 C118 C108 115.9(10) .
C109 C118 C108 108.0(8) .
C109 C119 C136 125.7(12) .
C109 C119 C120 120.0(10) .
C136 C119 C120 103.9(11) .
C110 C120 C138 127.1(13) .
C110 C120 C119 112.2(11) .
C138 C120 C119 111.4(11) .
C122 C121 C111 120.6(12) .
C122 C121 C110 122.1(12) .
C111 C121 C110 106.1(9) .
C121 C122 C139 120.7(13) .
C121 C122 C123 118.6(12) .
C139 C122 C123 107.2(11) .
C124 C123 C141 121.0(13) .
C124 C123 C122 122.5(11) .
C141 C123 C122 105.3(10) .
C123 C124 C113 116.5(13) .
C123 C124 C125 117.9(14) .
C113 C124 C125 111.6(14) .
C143 C125 C124 121.3(13) .
C143 C125 C126 119.8(12) .
C124 C125 C126 106.9(11) .
C127 C126 C114 124.0(15) .
C127 C126 C125 119.6(13) .
C114 C126 C125 104.7(11) .
C126 C127 C145 118.3(14) .
C126 C127 C128 119.6(15) .
C145 C127 C128 109.2(13) .
C127 C128 C115 118.7(13) .
C127 C128 C129 109.7(11) .
C115 C128 C129 119.6(13) .
C130 C129 C146 123.3(14) .
C130 C129 C128 117.0(13) .
C146 C129 C128 105.5(12) .
C129 C130 C116 121.2(14) .
C129 C130 C131 116.9(14) .
C116 C130 C131 110.7(13) .
C148 C131 C130 119.3(12) .
C148 C131 C132 120.9(12) .
C130 C131 C132 108.1(11) .
C133 C132 C117 121.2(13) .
C133 C132 C131 119.7(12) .
C117 C132 C131 106.7(11) .
C132 C133 C150 117.5(13) .
C132 C133 C134 117.9(13) .
C150 C133 C134 112.3(13) .
C118 C134 C133 122.6(12) .
C118 C134 C135 116.9(12) .
C133 C134 C135 106.8(11) .
C151 C135 C136 122.6(15) .
C151 C135 C134 107.6(12) .
C136 C135 C134 119.2(12) .
C119 C136 C137 112.4(14) .
C119 C136 C135 117.2(13) .
C137 C136 C135 115.6(14) .
C136 C137 C153 124.4(14) .
C136 C137 C138 106.9(12) .
C153 C137 C138 116.6(13) .
C139 C138 C120 125.5(15) .
C139 C138 C137 117.6(13) .
C120 C138 C137 105.3(12) .
C122 C139 C138 114.1(14) .
C122 C139 C140 114.8(14) .
C138 C139 C140 119.5(14) .
C154 C140 C139 125.8(13) .
C154 C140 C141 119.6(11) .
C139 C140 C141 103.0(11) .
C142 C141 C123 124.6(12) .
C142 C141 C140 113.8(12) .
C123 C141 C140 109.6(10) .
C141 C142 C158 130.6(10) .
C141 C142 C143 117.2(9) .
C158 C142 C143 99.8(7) .
C125 C143 C144 119.1(11) .
C125 C143 C142 118.1(11) .
C144 C143 C142 110.3(9) .
C145 C144 C159 127.1(8) .
C145 C144 C143 117.8(9) .
C159 C144 C143 103.9(7) .
C144 C145 C127 125.4(12) .
C144 C145 C146 116.8(11) .
C127 C145 C146 106.1(11) .
C147 C146 C129 124.1(12) .
C147 C146 C145 114.9(11) .
C129 C146 C145 109.5(11) .
C146 C147 C160 130.6(9) .
C146 C147 C148 115.6(9) .
C160 C147 C148 103.7(7) .
C131 C148 C149 116.9(11) .
C131 C148 C147 120.2(11) .
C149 C148 C147 107.5(8) .
C150 C149 C155 127.8(8) .
C150 C149 C148 117.9(9) .
C155 C149 C148 102.9(7) .
C149 C150 C133 126.8(12) .
C149 C150 C151 118.5(11) .
C133 C150 C151 102.7(11) .
C152 C151 C135 125.7(13) .
C152 C151 C150 112.7(11) .
C135 C151 C150 110.6(11) .
C151 C152 C156 132.3(9) .
C151 C152 C153 118.1(9) .
C156 C152 C153 97.0(7) .
C137 C153 C154 120.1(13) .
C137 C153 C152 113.5(12) .
C154 C153 C152 112.8(10) .
C140 C154 C157 126.2(8) .
C140 C154 C153 120.2(10) .
C157 C154 C153 102.6(8) .
C156 C155 C160 120.0(6) .
C156 C155 C149 114.0(6) .
C160 C155 C149 113.5(6) .
C155 C156 C157 120.0(6) .
C155 C156 C152 114.3(6) .
C157 C156 C152 113.1(6) .
C158 C157 C154 114.2(6) .
C158 C157 C156 119.5(6) .
C154 C157 C156 114.2(6) .
C157 C158 C159 120.5(6) .
C157 C158 C142 115.3(6) .
C159 C158 C142 112.9(6) .
C160 C159 C158 120.1(6) .
C160 C159 C144 114.5(5) .
C158 C159 C144 113.0(6) .
C159 C160 C147 116.0(6) .
C159 C160 C155 119.9(6) .
C147 C160 C155 112.1(6) .
C104 C161 Si2 121.1(4) .
C163 C162 Si2 116.1(4) .
C164 C163 C162 113.0(5) .
C163 C164 C165 114.4(5) .
C166 C165 C164 111.8(7) .
C165 C166 C167 110.1(7) .
C203 C202 C214 107.6(12) .
C202 C203 C216 108.3(12) .
C206 C205 C220 111.1(12) .
C205 C206 C222 105.2(13) .
C209 C208 C226 106.0(12) .
C210 C209 C208 105.8(11) .
C211 C210 C209 116.1(13) .
C211 C210 C227 118.4(15) .
C209 C210 C227 112.0(14) .
C210 C211 C212 123.2(13) .
C210 C211 C229 119.7(15) .
C212 C211 C229 105.8(13) .
C201 C212 C213 119.2(15) .
C201 C212 C211 117.2(14) .
C213 C212 C211 109.6(13) .
C214 C213 C212 124.2(15) .
C214 C213 C230 115.4(14) .
C212 C213 C230 109.3(14) .
C213 C214 C215 124.2(15) .
C213 C214 C202 116.5(15) .
C215 C214 C202 107.5(14) .
C231 C215 C214 119.3(15) .
C231 C215 C216 119.3(15) .
C214 C215 C216 111.6(13) .
C217 C216 C215 127.2(15) .
C217 C216 C203 115.8(15) .
C215 C216 C203 104.9(13) .
C216 C217 C218 125.7(15) .
C216 C217 C232 113.1(15) .
C218 C217 C232 106.7(12) .
C204 C218 C217 119.1(14) .
C204 C218 C219 117.1(13) .
C217 C218 C219 111.7(13) .
C220 C219 C218 122.1(15) .
C220 C219 C233 119.8(14) .
C218 C219 C233 107.2(13) .
C219 C220 C221 124.0(14) .
C219 C220 C205 120.9(15) .
C221 C220 C205 100.7(12) .
C234 C221 C222 121.6(15) .
C234 C221 C220 115.8(14) .
C222 C221 C220 110.1(13) .
C223 C222 C221 120.2(16) .
C223 C222 C206 113.4(15) .
C221 C222 C206 112.8(14) .
C222 C223 C224 125.5(15) .
C222 C223 C235 121.7(16) .
C224 C223 C235 103.9(13) .
C207 C224 C225 117.5(15) .
C207 C224 C223 119.6(15) .
C225 C224 C223 111.1(13) .
C226 C225 C224 125.5(16) .
C226 C225 C236 116.3(14) .
C224 C225 C236 108.1(14) .
C225 C226 C227 123.8(15) .
C225 C226 C208 112.1(15) .
C227 C226 C208 109.5(13) .
C228 C227 C226 121.2(16) .
C228 C227 C210 121.7(15) .
C226 C227 C210 106.4(14) .
C230 C229 C211 111.2(13) .
C229 C230 C213 104.0(13) .
C233 C232 C217 106.0(11) .
C219 C233 C232 108.5(12) .
C236 C235 C223 110.3(13) .
C235 C236 C225 106.4(14) .
S2 C301 S1 178.0(6) .
S3 C302 S3 180.0000(10) 2_667
C307 C303 S8 123(3) .
C307 C303 S9 116(2) .
S8 C303 S9 9.4(9) .
C307 C303 C306 43.5(19) .
S8 C303 C306 165(2) .
S9 C303 C306 159.4(16) .
C307 C303 S6 29.5(17) .
S8 C303 S6 151.2(19) .
S9 C303 S6 145.4(12) .
C306 C303 S6 14.2(6) .
S6 C306 C307 95(2) .
S6 C306 S7 12.2(13) .
C307 C306 S7 93.5(15) .
S6 C306 C303 126(2) .
C307 C306 C303 31.3(12) .
S7 C306 C303 124.7(13) .
C303 C307 C306 105(3) .
C303 C307 S6 132(3) .
C306 C307 S6 27.1(9) .
C303 C307 S8 30.4(16) .
C306 C307 S8 135.3(19) .
S6 C307 S8 161.4(15) .
C303 C307 S7 154(2) .
C306 C307 S7 49.6(12) .
S6 C307 S7 23.6(5) .
S8 C307 S7 174.9(12) .
C303 C307 S9 41.1(18) .
C306 C307 S9 146.3(18) .
S6 C307 S9 173.0(13) .
S8 C307 S9 11.6(5) .
S7 C307 S9 163.3(10) .
C72 O2 C73 116.8(5) .
C69 Si1 C68 110.4(3) .
C69 Si1 C62 110.1(3) .
C68 Si1 C62 110.6(3) .
C69 Si1 C61 112.1(3) .
C68 Si1 C61 102.7(3) .
C62 Si1 C61 110.8(3) .
C169 Si2 C168 107.6(3) .
C169 Si2 C162 110.2(3) .
C168 Si2 C162 111.5(3) .
C169 Si2 C161 105.4(3) .
C168 Si2 C161 112.5(3) .
C162 Si2 C161 109.4(3) .
C306 S6 S7 159(2) .
C306 S6 C307 57.7(17) .
S7 S6 C307 117.4(12) .
C306 S6 C303 39.5(18) .
S7 S6 C303 135.0(11) .
C307 S6 C303 18.4(10) .
S6 S7 C306 8.7(9) .
S6 S7 C307 38.9(9) .
C306 S7 C307 36.9(7) .
S9 S8 C303 153(3) .
S9 S8 C307 131.3(19) .
C303 S8 C307 27.0(14) .
S8 S9 C303 17.2(17) .
S8 S9 C307 37.1(15) .
C303 S9 C307 22.9(9) .

loop_
_geom_bond_atom_site_label_1
_geom_bond_atom_site_label_2
_geom_bond_site_symmetry_2
_geom_bond_distance
C1 C2 . 1.516(7)
C1 C6 . 1.535(7)
C1 C9 . 1.538(7)
C1 C101 . 1.599(7)
C2 C3 . 1.354(7)
C2 C12 . 1.478(7)
C3 C4 . 1.491(7)
C3 C14 . 1.514(7)
C4 C17 . 1.547(7)
C4 C61 . 1.552(7)
C4 C5 . 1.561(7)
C5 C6 . 1.379(7)
C5 C19 . 1.440(7)
C6 C7 . 1.443(7)
C7 C21 . 1.371(7)
C7 C8 . 1.467(7)
C8 C24 . 1.421(7)
C8 C9 . 1.429(7)
C9 C10 . 1.364(7)
C10 C26 . 1.432(7)
C10 C11 . 1.454(7)
C11 C12 . 1.377(7)
C11 C28 . 1.439(7)
C12 C13 . 1.437(7)
C13 C30 . 1.364(7)
C13 C14 . 1.517(7)
C14 C71 . 1.567(7)
C14 C15 . 1.581(7)
C15 C16 . 1.502(7)
C15 C32 . 1.522(8)
C15 C70 . 1.526(7)
C16 C17 . 1.388(7)
C16 C34 . 1.420(7)
C17 C18 . 1.429(7)
C18 C36 . 1.388(7)
C18 C19 . 1.445(7)
C19 C20 . 1.388(7)
C20 C38 . 1.435(7)
C20 C21 . 1.447(7)
C21 C22 . 1.431(7)
C22 C23 . 1.395(7)
C22 C39 . 1.437(7)
C23 C24 . 1.439(7)
C23 C42 . 1.439(8)
C24 C25 . 1.427(8)
C25 C26 . 1.418(7)
C25 C43 . 1.443(7)
C26 C27 . 1.435(7)
C27 C45 . 1.399(7)
C27 C28 . 1.467(7)
C28 C29 . 1.383(7)
C29 C30 . 1.439(7)
C29 C47 . 1.461(7)
C30 C31 . 1.496(7)
C31 C32 . 1.390(8)
C31 C48 . 1.433(7)
C32 C33 . 1.423(7)
C33 C50 . 1.420(8)
C33 C34 . 1.441(8)
C34 C35 . 1.414(8)
C35 C36 . 1.430(7)
C35 C52 . 1.444(7)
C36 C37 . 1.471(7)
C37 C38 . 1.382(7)
C37 C53 . 1.473(8)
C38 C39 . 1.454(8)
C39 C40 . 1.403(8)
C40 C41 . 1.431(8)
C40 C54 . 1.440(8)
C41 C42 . 1.392(7)
C41 C56 . 1.446(8)
C42 C43 . 1.448(8)
C43 C44 . 1.383(8)
C44 C57 . 1.437(7)
C44 C45 . 1.453(8)
C45 C46 . 1.448(7)
C46 C47 . 1.398(7)
C46 C58 . 1.442(7)
C47 C48 . 1.430(7)
C48 C49 . 1.388(8)
C49 C50 . 1.449(8)
C49 C59 . 1.455(8)
C50 C51 . 1.421(8)
C51 C52 . 1.400(8)
C51 C60 . 1.449(7)
C52 C53 . 1.453(8)
C53 C54 . 1.389(8)
C54 C55 . 1.436(8)
C55 C60 . 1.393(8)
C55 C56 . 1.441(7)
C56 C57 . 1.407(8)
C57 C58 . 1.447(8)
C58 C59 . 1.385(7)
C59 C60 . 1.447(8)
C61 Si1 . 1.880(6)
C62 C63 . 1.503(8)
C62 Si1 . 1.873(6)
C63 C64 . 1.518(8)
C64 C65 . 1.476(9)
C65 C66 . 1.515(9)
C66 C67 . 1.571(12)
C68 Si1 . 1.847(6)
C69 Si1 . 1.842(6)
C70 C71 . 1.329(7)
C70 C72 . 1.480(8)
C71 C75 . 1.474(7)
C72 O1 . 1.200(6)
C72 O2 . 1.340(7)
C73 O2 . 1.445(7)
C73 C74 . 1.490(9)
C75 C80 . 1.390(8)
C75 C76 . 1.402(7)
C76 C77 . 1.372(8)
C77 C78 . 1.364(8)
C78 C79 . 1.405(8)
C79 C80 . 1.363(8)
C101 C106 . 1.513(7)
C101 C102 . 1.525(7)
C101 C107 . 1.542(7)
C102 C103 . 1.348(7)
C102 C108 . 1.463(8)
C103 C109 . 1.460(7)
C103 C104 . 1.523(7)
C104 C110 . 1.530(8)
C104 C105 . 1.540(7)
C104 C161 . 1.547(7)
C105 C106 . 1.379(7)
C105 C111 . 1.435(7)
C106 C112 . 1.431(8)
C107 C116 . 1.285(11)
C107 C115 . 1.513(17)
C108 C117 . 1.228(11)
C108 C118 . 1.662(14)
C109 C119 . 1.291(12)
C109 C118 . 1.464(14)
C110 C120 . 1.216(12)
C110 C121 . 1.644(17)
C111 C113 . 1.390(13)
C111 C121 . 1.550(16)
C112 C114 . 1.268(11)
C112 C115 . 1.625(17)
C113 C124 . 1.41(2)
C113 C114 . 1.452(16)
C114 C126 . 1.480(16)
C115 C128 . 1.442(18)
C116 C130 . 1.426(17)
C116 C117 . 1.501(15)
C117 C132 . 1.448(16)
C118 C134 . 1.377(16)
C119 C136 . 1.429(19)
C119 C120 . 1.511(17)
C120 C138 . 1.414(17)
C121 C122 . 1.372(17)
C122 C139 . 1.400(18)
C122 C123 . 1.488(16)
C123 C124 . 1.394(19)
C123 C141 . 1.469(15)
C124 C125 . 1.440(18)
C125 C143 . 1.342(17)
C125 C126 . 1.502(18)
C126 C127 . 1.33(2)
C127 C145 . 1.409(18)
C127 C128 . 1.433(18)
C128 C129 . 1.47(2)
C129 C130 . 1.42(2)
C129 C146 . 1.419(17)
C130 C131 . 1.433(18)
C131 C148 . 1.396(16)
C131 C132 . 1.471(18)
C132 C133 . 1.41(2)
C133 C150 . 1.433(18)
C133 C134 . 1.429(18)
C134 C135 . 1.461(18)
C135 C151 . 1.404(17)
C135 C136 . 1.45(2)
C136 C137 . 1.425(19)
C137 C153 . 1.434(19)
C137 C138 . 1.53(2)
C138 C139 . 1.40(2)
C139 C140 . 1.412(19)
C140 C154 . 1.263(13)
C140 C141 . 1.515(17)
C141 C142 . 1.193(12)
C142 C158 . 1.448(8)
C142 C143 . 1.644(16)
C143 C144 . 1.476(15)
C144 C145 . 1.319(12)
C144 C159 . 1.450(8)
C145 C146 . 1.512(17)
C146 C147 . 1.256(12)
C147 C160 . 1.429(8)
C147 C148 . 1.602(16)
C148 C149 . 1.568(15)
C149 C150 . 1.286(12)
C149 C155 . 1.452(8)
C150 C151 . 1.509(17)
C151 C152 . 1.248(12)
C152 C156 . 1.451(8)
C152 C153 . 1.657(17)
C153 C154 . 1.450(16)
C154 C157 . 1.424(8)
C155 C156 . 1.419(8)
C155 C160 . 1.438(8)
C156 C157 . 1.436(8)
C157 C158 . 1.416(8)
C158 C159 . 1.432(8)
C159 C160 . 1.408(8)
C161 Si2 . 1.892(6)
C162 C163 . 1.527(8)
C162 Si2 . 1.879(6)
C163 C164 . 1.476(7)
C164 C165 . 1.550(9)
C165 C166 . 1.477(9)
C166 C167 . 1.562(9)
C168 Si2 . 1.855(6)
C169 Si2 . 1.856(6)
C201 C212 . 1.303(19)
C202 C203 . 1.38(2)
C202 C214 . 1.531(19)
C203 C216 . 1.56(2)
C204 C218 . 1.354(17)
C205 C206 . 1.447(19)
C205 C220 . 1.567(19)
C206 C222 . 1.47(2)
C207 C224 . 1.319(19)
C208 C209 . 1.472(19)
C208 C226 . 1.532(18)
C209 C210 . 1.453(19)
C210 C211 . 1.40(2)
C210 C227 . 1.46(2)
C211 C212 . 1.44(2)
C211 C229 . 1.475(18)
C212 C213 . 1.44(2)
C213 C214 . 1.40(2)
C213 C230 . 1.49(2)
C214 C215 . 1.40(2)
C215 C231 . 1.351(18)
C215 C216 . 1.43(2)
C216 C217 . 1.33(2)
C217 C218 . 1.40(2)
C217 C232 . 1.549(18)
C218 C219 . 1.444(19)
C219 C220 . 1.31(2)
C219 C233 . 1.480(19)
C220 C221 . 1.54(2)
C221 C234 . 1.348(18)
C221 C222 . 1.38(2)
C222 C223 . 1.36(2)
C223 C224 . 1.44(2)
C223 C235 . 1.493(19)
C224 C225 . 1.42(2)
C225 C226 . 1.37(2)
C225 C236 . 1.47(2)
C226 C227 . 1.41(2)
C227 C228 . 1.335(19)
C229 C230 . 1.46(2)
C232 C233 . 1.458(18)
C235 C236 . 1.42(2)
C301 S2 . 1.497(7)
C301 S1 . 1.497(7)
C302 S3 . 1.529(2)
C302 S3 2_667 1.529(2)
C303 C307 . 0.85(2)
C303 S8 . 0.943(19)
C303 S9 . 1.43(2)
C303 C306 . 1.57(3)
C303 S6 . 1.99(2)
C306 S6 . 0.604(16)
C306 C307 . 1.118(18)
C306 S7 . 1.421(18)
C307 S6 . 1.318(16)
C307 S8 . 1.569(17)
C307 S7 . 1.861(18)
C307 S9 . 1.954(17)
S6 S7 . 0.840(10)
S8 S9 . 0.523(12)
